data_7211257
loop_
_publ_author_name
'Sekiya, Ryo'
'Yamasaki, Yutaro'
'Katayama, Susumu'
'Shio, Hidemi'
'Haino, Takeharu'

_publ_section_title
;
 Head-to-tail polymeric columnar structure of calix[4]arene possessing
 catechol arms in the solid state
;
_journal_issue 42
_journal_name_full CrystEngComm
_journal_page_first 8404
_journal_paper_doi 10.1039/c3ce41660g
_journal_volume 15
_journal_year 2013
_chemical_formula_moiety 'C54 H58 N2 O10, 4(C3 H8 O)'
_chemical_formula_sum 'C66 H90 N2 O14'
_chemical_formula_weight 1135.40
_chemical_name_systematic
;
 ?
;
_space_group_crystal_system monoclinic
_space_group_IT_number 15
_space_group_name_Hall '-C 2yc'
_space_group_name_H-M_alt 'C 1 2/c 1'
_symmetry_space_group_name_Hall '-C 2yc'
_symmetry_space_group_name_H-M 'C 1 2/c 1'
_audit_creation_date 2013-05-15T22:15:46-00:00
_audit_creation_method 'WinGX routine CIF_UPDATE'
_cell_angle_alpha 90
_cell_angle_beta 90.6340(10)
_cell_angle_gamma 90
_cell_formula_units_Z 4
_cell_length_a 36.8591(18)
_cell_length_b 9.2839(5)
_cell_length_c 18.0544(9)
_cell_measurement_reflns_used 5318
_cell_measurement_temperature 123(2)
_cell_measurement_theta_max 28.96
_cell_measurement_theta_min 2.21
_cell_volume 6177.8(5)
_computing_cell_refinement 'Bruker SAINT'
_computing_data_collection 'Bruker APEX2'
_computing_data_reduction 'SHELXS-2013 (Sheldrick, 2013)'
_computing_structure_refinement 'SHELXL-2013 (Sheldrick, 2013)'
_diffrn_ambient_temperature 123(2)
_diffrn_measured_fraction_theta_full 0.996
_diffrn_measured_fraction_theta_max 0.915
_diffrn_measurement_device_type 'Bluker APEX-II CCD'
_diffrn_measurement_method '\w scans'
_diffrn_radiation_monochromator graphite
_diffrn_radiation_probe x-ray
_diffrn_radiation_source 'sealed tube'
_diffrn_radiation_type MoK\a
_diffrn_radiation_wavelength 0.71073
_diffrn_reflns_av_R_equivalents 0.0244
_diffrn_reflns_av_unetI/netI 0.036
_diffrn_reflns_limit_h_max 36
_diffrn_reflns_limit_h_min -49
_diffrn_reflns_limit_k_max 12
_diffrn_reflns_limit_k_min -12
_diffrn_reflns_limit_l_max 22
_diffrn_reflns_limit_l_min -24
_diffrn_reflns_number 17560
_diffrn_reflns_theta_full 25
_diffrn_reflns_theta_max 28.96
_diffrn_reflns_theta_min 2.21
_exptl_absorpt_coefficient_mu 0.085
_exptl_absorpt_correction_type none
_exptl_crystal_colour colorless
_exptl_crystal_density_diffrn 1.221
_exptl_crystal_density_method 'not measured'
_exptl_crystal_description platelet
_exptl_crystal_F_000 2448
_exptl_crystal_size_max 0.15
_exptl_crystal_size_mid 0.06
_exptl_crystal_size_min 0.03
_refine_diff_density_max 0.8
_refine_diff_density_min -0.271
_refine_diff_density_rms 0.047
_refine_ls_extinction_method none
_refine_ls_goodness_of_fit_ref 1.034
_refine_ls_hydrogen_treatment constr
_refine_ls_matrix_type full
_refine_ls_number_parameters 409
_refine_ls_number_reflns 7502
_refine_ls_number_restraints 0
_refine_ls_restrained_S_all 1.034
_refine_ls_R_factor_all 0.0743
_refine_ls_R_factor_gt 0.0502
_refine_ls_shift/su_max 0.000
_refine_ls_shift/su_mean 0.000
_refine_ls_structure_factor_coef Fsqd
_refine_ls_weighting_details 'calc w=1/[\s^2^(Fo^2^)+(0.0486P)^2^+7.1624P] where P=(Fo^2^+2Fc^2^)/3'
_refine_ls_weighting_scheme calc
_refine_ls_wR_factor_gt 0.1152
_refine_ls_wR_factor_ref 0.1283
_reflns_number_gt 5563
_reflns_number_total 7502
_reflns_threshold_expression >2sigma(I)
_cod_data_source_file c3ce41660g.txt
_cod_data_source_block 1PrOH
_cod_depositor_comments
;
The following automatic conversions were performed:

'_diffrn_radiation_probe' value 'X-ray' changed to 'x-ray' according
to /home/saulius/struct/CIF-dictionaries/cif_core.dic dictionary
named 'cif_core.dic' version 2.4.2 from 2011-04-26.

Automatic conversion script
Id: cif_fix_values 1891 2012-01-12 08:04:46Z andrius 
;
_cod_database_code 7211257

loop_
_symmetry_equiv_pos_as_xyz
'x, y, z'
'-x, y, -z+1/2'
'x+1/2, y+1/2, z'
'-x+1/2, y+1/2, -z+1/2'
'-x, -y, -z'
'x, -y, z-1/2'
'-x+1/2, -y+1/2, -z'
'x+1/2, -y+1/2, z-1/2'

loop_
_atom_site_label
_atom_site_type_symbol
_atom_site_fract_x
_atom_site_fract_y
_atom_site_fract_z
_atom_site_U_iso_or_equiv
_atom_site_adp_type
_atom_site_occupancy
_atom_site_symmetry_multiplicity
_atom_site_calc_flag
_atom_site_refinement_flags
_atom_site_disorder_assembly
_atom_site_disorder_group
O4 O -0.20781(3) 0.24378(14) 0.33264(6) 0.0279(3) Uani 1 1 d . . .
H4 H -0.2284 0.2563 0.3134 0.042 Uiso 1 1 calc R . .
C1 C -0.12171(4) 0.47695(17) 0.36153(9) 0.0214(3) Uani 1 1 d . . .
C2 C -0.12236(4) 0.51764(17) 0.28702(9) 0.0215(3) Uani 1 1 d . . .
H2 H -0.1409 0.4816 0.2552 0.026 Uiso 1 1 calc R . .
C3 C -0.09632(4) 0.60983(17) 0.25877(9) 0.0215(3) Uani 1 1 d . . .
C4 C -0.06982(4) 0.66477(17) 0.30720(9) 0.0216(3) Uani 1 1 d . A .
C5 C -0.06766(4) 0.61922(17) 0.38078(9) 0.0212(3) Uani 1 1 d . . .
C6 C -0.09404(4) 0.52619(17) 0.40802(9) 0.0219(3) Uani 1 1 d . . .
H6 H -0.0931 0.4964 0.4584 0.026 Uiso 1 1 calc R . .
C7 C -0.03451(4) 0.65605(18) 0.42730(9) 0.0225(3) Uani 1 1 d . . .
H7A H -0.039 0.6319 0.4798 0.027 Uiso 1 1 calc R . .
H7B H -0.0295 0.7606 0.424 0.027 Uiso 1 1 calc R . .
C8 C -0.00193(4) 0.57178(17) 0.39980(8) 0.0199(3) Uani 1 1 d . . .
C9 C -0.00498(4) 0.42400(17) 0.38763(9) 0.0231(3) Uani 1 1 d . . .
H9 H -0.0272 0.3767 0.3984 0.028 Uiso 1 1 calc R . .
C10 C 0.02369(5) 0.34492(17) 0.36012(9) 0.0250(3) Uani 1 1 d . . .
H10 H 0.0214 0.2438 0.3536 0.03 Uiso 1 1 calc R . .
C11 C 0.05569(4) 0.41384(18) 0.34212(9) 0.0238(3) Uani 1 1 d . . .
H11 H 0.0752 0.3595 0.3225 0.029 Uiso 1 1 calc R . .
C12 C 0.05973(4) 0.56177(17) 0.35230(8) 0.0203(3) Uani 1 1 d . . .
C13 C 0.03089(4) 0.63860(16) 0.38260(8) 0.0194(3) Uani 1 1 d . . .
C14 C 0.09354(4) 0.63643(18) 0.32375(9) 0.0226(3) Uani 1 1 d . . .
H14A H 0.0921 0.7412 0.3336 0.027 Uiso 1 1 calc R . .
H14B H 0.1153 0.5981 0.3495 0.027 Uiso 1 1 calc R . .
C15 C -0.15651(4) 0.33011(17) 0.45215(9) 0.0223(3) Uani 1 1 d . . .
C16 C -0.18712(4) 0.22512(17) 0.45913(9) 0.0212(3) Uani 1 1 d . . .
C17 C -0.19211(4) 0.16583(18) 0.52978(9) 0.0244(3) Uani 1 1 d . . .
H17 H -0.1757 0.19 0.5688 0.029 Uiso 1 1 calc R . .
C18 C -0.22042(5) 0.07320(19) 0.54334(10) 0.0273(4) Uani 1 1 d . . .
H18 H -0.2238 0.0362 0.5918 0.033 Uiso 1 1 calc R . .
C19 C -0.24404(4) 0.03348(18) 0.48636(10) 0.0254(4) Uani 1 1 d . . .
H19 H -0.2634 -0.0316 0.4957 0.03 Uiso 1 1 calc R . .
C20 C -0.23935(4) 0.08899(17) 0.41597(9) 0.0228(3) Uani 1 1 d . . .
C21 C -0.21150(4) 0.18737(17) 0.40204(9) 0.0216(3) Uani 1 1 d . . .
C25 C 0.04564(5) 0.82348(19) 0.46622(10) 0.0304(4) Uani 1 1 d . . .
H25A H 0.0686 0.7736 0.4792 0.036 Uiso 1 1 calc R . .
H25B H 0.0269 0.7937 0.5019 0.036 Uiso 1 1 calc R . .
C26 C 0.05100(6) 0.9850(2) 0.46942(12) 0.0411(5) Uani 1 1 d . . .
H26A H 0.029 1.0328 0.4495 0.049 Uiso 1 1 calc R . .
H26B H 0.0539 1.0146 0.5218 0.049 Uiso 1 1 calc R . .
C27 C 0.08327(6) 1.0363(2) 0.42680(19) 0.0690(9) Uani 1 1 d . . .
H27A H 0.1051 0.986 0.4445 0.104 Uiso 1 1 calc R . .
H27B H 0.0863 1.1402 0.4341 0.104 Uiso 1 1 calc R . .
H27C H 0.0795 1.0162 0.374 0.104 Uiso 1 1 calc R . .
N1 N -0.14926(4) 0.37977(15) 0.38379(8) 0.0232(3) Uani 1 1 d . . .
H1 H -0.1635 0.3476 0.3481 0.028 Uiso 1 1 calc R . .
O1 O -0.04346(3) 0.75454(13) 0.27934(7) 0.0291(3) Uani 1 1 d . . .
O2 O 0.03451(3) 0.78638(12) 0.39247(6) 0.0219(2) Uani 1 1 d . . .
O3 O -0.13910(3) 0.36827(14) 0.50765(6) 0.0285(3) Uani 1 1 d . . .
O5 O -0.26097(3) 0.05257(13) 0.35630(6) 0.0274(3) Uani 1 1 d . . .
H5 H -0.2807 0.0186 0.3714 0.041 Uiso 1 1 calc R . .
C28 C 0.15827(5) 0.3191(2) 0.40861(10) 0.0316(4) Uani 1 1 d . . .
H28 H 0.1313 0.3294 0.4067 0.038 Uiso 1 1 calc R . .
C29 C 0.16889(6) 0.2654(2) 0.48416(11) 0.0392(5) Uani 1 1 d . . .
H29A H 0.1952 0.2513 0.4866 0.059 Uiso 1 1 calc R . .
H29B H 0.1567 0.1736 0.4937 0.059 Uiso 1 1 calc R . .
H29C H 0.1617 0.3362 0.5215 0.059 Uiso 1 1 calc R . .
C30 C 0.16933(6) 0.2192(2) 0.34733(11) 0.0412(5) Uani 1 1 d . . .
H30A H 0.1597 0.2551 0.3 0.062 Uiso 1 1 calc R . .
H30B H 0.1597 0.1227 0.3568 0.062 Uiso 1 1 calc R . .
H30C H 0.1959 0.2148 0.3452 0.062 Uiso 1 1 calc R . .
O7 O 0.17406(3) 0.45801(13) 0.39416(7) 0.0283(3) Uani 1 1 d . . .
H7 H 0.1648 0.5197 0.4223 0.042 Uiso 1 1 calc R . .
C31 C 0.21744(6) 0.6728(2) 0.16646(12) 0.0398(5) Uani 1 1 d . . .
H31A H 0.2269 0.7314 0.1259 0.06 Uiso 1 1 calc R . .
H31B H 0.1972 0.6138 0.148 0.06 Uiso 1 1 calc R . .
H31C H 0.2367 0.61 0.1858 0.06 Uiso 1 1 calc R . .
C32 C 0.20432(5) 0.7699(2) 0.22731(10) 0.0304(4) Uani 1 1 d . . .
H32 H 0.1942 0.7078 0.2673 0.036 Uiso 1 1 calc R . .
C33 C 0.17457(5) 0.8706(2) 0.20127(14) 0.0463(5) Uani 1 1 d . . .
H33A H 0.1677 0.9343 0.242 0.069 Uiso 1 1 calc R . .
H33B H 0.1534 0.8142 0.1851 0.069 Uiso 1 1 calc R . .
H33C H 0.1833 0.9286 0.1598 0.069 Uiso 1 1 calc R . .
O6 O 0.23437(3) 0.84998(15) 0.25835(7) 0.0345(3) Uani 1 1 d . . .
H6A H 0.2422 0.9081 0.2266 0.052 Uiso 1 1 calc R . .
C22A C -0.04081(18) 0.8965(5) 0.2949(4) 0.0375(15) Uani 0.427(8) 1 d P A 1
H22A H -0.0291 0.9471 0.2532 0.045 Uiso 0.427(8) 1 calc PR A 1
H22B H -0.0255 0.9103 0.3397 0.045 Uiso 0.427(8) 1 calc PR A 1
C23A C -0.07639(19) 0.9570(7) 0.3072(3) 0.0449(16) Uani 0.427(8) 1 d P A 1
H23A H -0.0873 0.9103 0.351 0.054 Uiso 0.427(8) 1 calc PR A 1
H23B H -0.0922 0.9366 0.2638 0.054 Uiso 0.427(8) 1 calc PR A 1
C24A C -0.0747(3) 1.1309(13) 0.3208(7) 0.038(3) Uani 0.427(8) 1 d P A 1
H24A H -0.0607 1.1511 0.3661 0.057 Uiso 0.427(8) 1 calc PR A 1
H24B H -0.0993 1.1687 0.3257 0.057 Uiso 0.427(8) 1 calc PR A 1
H24C H -0.0629 1.177 0.2786 0.057 Uiso 0.427(8) 1 calc PR A 1
C22B C -0.05733(13) 0.9050(4) 0.2651(3) 0.0336(11) Uani 0.573(8) 1 d P A 2
H22C H -0.0407 0.9548 0.2309 0.04 Uiso 0.573(8) 1 calc PR A 2
H22D H -0.0814 0.8993 0.2406 0.04 Uiso 0.573(8) 1 calc PR A 2
C23B C -0.06046(13) 0.9912(4) 0.3342(2) 0.0354(11) Uani 0.573(8) 1 d P A 2
H23C H -0.0367 0.9949 0.3603 0.042 Uiso 0.573(8) 1 calc PR A 2
H23D H -0.0783 0.9462 0.3676 0.042 Uiso 0.573(8) 1 calc PR A 2
C24B C -0.0727(3) 1.1437(11) 0.3135(7) 0.075(4) Uani 0.573(8) 1 d P A 2
H24D H -0.053 1.1936 0.2881 0.112 Uiso 0.573(8) 1 calc PR A 2
H24E H -0.079 1.1966 0.3585 0.112 Uiso 0.573(8) 1 calc PR A 2
H24F H -0.094 1.1383 0.2806 0.112 Uiso 0.573(8) 1 calc PR A 2

loop_
_atom_site_aniso_label
_atom_site_aniso_U_11
_atom_site_aniso_U_22
_atom_site_aniso_U_33
_atom_site_aniso_U_23
_atom_site_aniso_U_13
_atom_site_aniso_U_12
O4 0.0235(6) 0.0377(7) 0.0226(6) 0.0045(5) -0.0008(5) -0.0087(5)
C1 0.0173(7) 0.0204(8) 0.0264(8) -0.0015(6) 0.0030(6) 0.0000(6)
C2 0.0165(7) 0.0227(8) 0.0253(8) -0.0030(6) -0.0011(6) 0.0003(6)
C3 0.0193(7) 0.0208(8) 0.0244(8) -0.0015(6) 0.0015(6) 0.0032(6)
C4 0.0182(7) 0.0206(8) 0.0260(8) -0.0029(6) 0.0031(6) -0.0011(6)
C5 0.0187(7) 0.0199(7) 0.0251(8) -0.0052(6) 0.0014(6) 0.0010(6)
C6 0.0192(7) 0.0241(8) 0.0225(8) -0.0006(6) 0.0009(6) 0.0008(6)
C7 0.0201(8) 0.0235(8) 0.0238(8) -0.0041(6) 0.0013(6) -0.0028(6)
C8 0.0207(7) 0.0223(8) 0.0167(7) -0.0003(6) -0.0013(6) -0.0008(6)
C9 0.0236(8) 0.0225(8) 0.0232(8) 0.0019(6) -0.0012(6) -0.0047(6)
C10 0.0318(9) 0.0159(7) 0.0272(9) 0.0001(6) -0.0022(7) -0.0008(7)
C11 0.0248(8) 0.0233(8) 0.0232(8) -0.0015(6) -0.0019(6) 0.0037(7)
C12 0.0200(7) 0.0231(8) 0.0178(7) 0.0005(6) -0.0025(6) 0.0007(6)
C13 0.0228(8) 0.0179(7) 0.0176(7) -0.0007(6) -0.0019(6) -0.0007(6)
C14 0.0181(7) 0.0241(8) 0.0257(8) -0.0023(7) -0.0003(6) 0.0004(6)
C15 0.0183(7) 0.0232(8) 0.0253(8) -0.0004(6) 0.0002(6) 0.0028(6)
C16 0.0189(7) 0.0206(7) 0.0244(8) 0.0001(6) 0.0029(6) 0.0018(6)
C17 0.0240(8) 0.0245(8) 0.0245(8) 0.0009(7) -0.0007(6) 0.0020(7)
C18 0.0266(8) 0.0286(9) 0.0268(9) 0.0061(7) 0.0030(7) 0.0012(7)
C19 0.0210(8) 0.0228(8) 0.0325(9) 0.0038(7) 0.0035(7) -0.0019(7)
C20 0.0184(7) 0.0223(8) 0.0277(9) -0.0014(7) 0.0012(6) 0.0006(6)
C21 0.0204(7) 0.0224(8) 0.0220(8) 0.0012(6) 0.0035(6) 0.0009(6)
C25 0.0371(10) 0.0232(8) 0.0306(9) -0.0053(7) -0.0066(7) -0.0038(7)
C26 0.0491(12) 0.0233(9) 0.0507(13) -0.0104(9) -0.0102(10) -0.0032(8)
C27 0.0398(13) 0.0298(11) 0.137(3) 0.0013(14) -0.0013(15) -0.0132(10)
N1 0.0197(6) 0.0267(7) 0.0233(7) 0.0002(6) -0.0006(5) -0.0053(6)
O1 0.0275(6) 0.0306(6) 0.0293(6) 0.0026(5) -0.0001(5) -0.0114(5)
O2 0.0235(6) 0.0178(5) 0.0244(6) -0.0018(4) -0.0004(4) -0.0026(4)
O3 0.0256(6) 0.0362(7) 0.0237(6) -0.0016(5) -0.0022(5) -0.0072(5)
O5 0.0217(6) 0.0324(7) 0.0281(6) 0.0000(5) 0.0001(5) -0.0083(5)
C28 0.0289(9) 0.0307(9) 0.0352(10) 0.0009(8) -0.0010(7) -0.0067(7)
C29 0.0531(12) 0.0313(10) 0.0329(10) 0.0017(8) -0.0017(9) 0.0006(9)
C30 0.0579(13) 0.0338(10) 0.0320(10) -0.0013(8) -0.0019(9) 0.0027(9)
O7 0.0242(6) 0.0275(6) 0.0332(7) -0.0006(5) 0.0027(5) -0.0045(5)
C31 0.0391(11) 0.0396(11) 0.0407(11) -0.0030(9) -0.0044(9) -0.0037(9)
C32 0.0264(9) 0.0305(9) 0.0342(10) 0.0045(8) -0.0024(7) -0.0063(7)
C33 0.0301(10) 0.0372(11) 0.0714(16) 0.0069(11) -0.0044(10) -0.0014(9)
O6 0.0354(7) 0.0381(7) 0.0297(7) 0.0036(6) -0.0054(5) -0.0101(6)
C22A 0.040(3) 0.033(3) 0.039(3) 0.005(2) -0.003(3) -0.008(2)
C23A 0.048(4) 0.054(3) 0.033(3) -0.004(3) -0.002(3) -0.022(3)
C24A 0.038(4) 0.034(5) 0.041(5) 0.017(3) -0.002(3) -0.015(4)
C22B 0.038(2) 0.0223(16) 0.041(2) 0.0040(15) -0.0049(19) -0.0024(15)
C23B 0.043(2) 0.0264(18) 0.037(2) -0.0025(15) -0.0022(18) -0.0020(16)
C24B 0.127(8) 0.036(4) 0.060(6) -0.021(4) -0.032(5) 0.031(4)

loop_
_atom_type_symbol
_atom_type_description
_atom_type_scat_dispersion_real
_atom_type_scat_dispersion_imag
_atom_type_scat_source
C C 0.0033 0.0016 'International Tables Vol C Tables 4.2.6.8 and 6.1.1.4'
H H 0 0 'International Tables Vol C Tables 4.2.6.8 and 6.1.1.4'
N N 0.0061 0.0033 'International Tables Vol C Tables 4.2.6.8 and 6.1.1.4'
O O 0.0106 0.006 'International Tables Vol C Tables 4.2.6.8 and 6.1.1.4'

loop_
_geom_angle_atom_site_label_1
_geom_angle_atom_site_label_2
_geom_angle_atom_site_label_3
_geom_angle
_geom_angle_site_symmetry_1
_geom_angle_site_symmetry_3
C21 O4 H4 109.5 . .
C6 C1 C2 119.79(14) . .
C6 C1 N1 124.04(15) . .
C2 C1 N1 116.09(14) . .
C3 C2 C1 121.08(15) . .
C3 C2 H2 119.5 . .
C1 C2 H2 119.5 . .
C2 C3 C4 118.42(15) . .
C2 C3 C14 121.12(14) . 2
C4 C3 C14 120.03(14) . 2
O1 C4 C5 119.81(14) . .
O1 C4 C3 118.81(14) . .
C5 C4 C3 121.08(14) . .
C6 C5 C4 119.40(15) . .
C6 C5 C7 120.38(15) . .
C4 C5 C7 119.79(14) . .
C1 C6 C5 120.01(15) . .
C1 C6 H6 120 . .
C5 C6 H6 120 . .
C5 C7 C8 109.75(13) . .
C5 C7 H7A 109.7 . .
C8 C7 H7A 109.7 . .
C5 C7 H7B 109.7 . .
C8 C7 H7B 109.7 . .
H7A C7 H7B 108.2 . .
C9 C8 C13 118.07(14) . .
C9 C8 C7 119.66(14) . .
C13 C8 C7 122.19(14) . .
C10 C9 C8 121.20(15) . .
C10 C9 H9 119.4 . .
C8 C9 H9 119.4 . .
C9 C10 C11 119.71(15) . .
C9 C10 H10 120.1 . .
C11 C10 H10 120.1 . .
C10 C11 C12 120.99(15) . .
C10 C11 H11 119.5 . .
C12 C11 H11 119.5 . .
C11 C12 C13 118.32(14) . .
C11 C12 C14 119.42(14) . .
C13 C12 C14 122.01(14) . .
O2 C13 C12 118.82(14) . .
O2 C13 C8 119.46(13) . .
C12 C13 C8 121.65(14) . .
C3 C14 C12 108.89(13) 2 .
C3 C14 H14A 109.9 2 .
C12 C14 H14A 109.9 . .
C3 C14 H14B 109.9 2 .
C12 C14 H14B 109.9 . .
H14A C14 H14B 108.3 . .
O3 C15 N1 122.58(15) . .
O3 C15 C16 120.21(15) . .
N1 C15 C16 117.21(14) . .
C17 C16 C21 118.69(15) . .
C17 C16 C15 116.00(14) . .
C21 C16 C15 125.26(14) . .
C18 C17 C16 120.93(16) . .
C18 C17 H17 119.5 . .
C16 C17 H17 119.5 . .
C17 C18 C19 120.28(16) . .
C17 C18 H18 119.9 . .
C19 C18 H18 119.9 . .
C20 C19 C18 119.80(15) . .
C20 C19 H19 120.1 . .
C18 C19 H19 120.1 . .
O5 C20 C19 123.40(14) . .
O5 C20 C21 116.08(14) . .
C19 C20 C21 120.51(15) . .
O4 C21 C20 119.74(14) . .
O4 C21 C16 120.53(14) . .
C20 C21 C16 119.72(15) . .
O2 C25 C26 108.05(15) . .
O2 C25 H25A 110.1 . .
C26 C25 H25A 110.1 . .
O2 C25 H25B 110.1 . .
C26 C25 H25B 110.1 . .
H25A C25 H25B 108.4 . .
C27 C26 C25 113.48(18) . .
C27 C26 H26A 108.9 . .
C25 C26 H26A 108.9 . .
C27 C26 H26B 108.9 . .
C25 C26 H26B 108.9 . .
H26A C26 H26B 107.7 . .
C26 C27 H27A 109.5 . .
C26 C27 H27B 109.5 . .
H27A C27 H27B 109.5 . .
C26 C27 H27C 109.5 . .
H27A C27 H27C 109.5 . .
H27B C27 H27C 109.5 . .
C15 N1 C1 128.81(14) . .
C15 N1 H1 115.6 . .
C1 N1 H1 115.6 . .
C22A O1 C4 124.3(3) . .
C22A O1 C22B 32.4(3) . .
C4 O1 C22B 112.51(19) . .
C13 O2 C25 112.52(12) . .
C20 O5 H5 109.5 . .
O7 C28 C29 111.13(15) . .
O7 C28 C30 107.79(15) . .
C29 C28 C30 113.20(17) . .
O7 C28 H28 108.2 . .
C29 C28 H28 108.2 . .
C30 C28 H28 108.2 . .
C28 C29 H29A 109.5 . .
C28 C29 H29B 109.5 . .
H29A C29 H29B 109.5 . .
C28 C29 H29C 109.5 . .
H29A C29 H29C 109.5 . .
H29B C29 H29C 109.5 . .
C28 C30 H30A 109.5 . .
C28 C30 H30B 109.5 . .
H30A C30 H30B 109.5 . .
C28 C30 H30C 109.5 . .
H30A C30 H30C 109.5 . .
H30B C30 H30C 109.5 . .
C28 O7 H7 109.5 . .
C32 C31 H31A 109.5 . .
C32 C31 H31B 109.5 . .
H31A C31 H31B 109.5 . .
C32 C31 H31C 109.5 . .
H31A C31 H31C 109.5 . .
H31B C31 H31C 109.5 . .
O6 C32 C31 109.93(15) . .
O6 C32 C33 110.70(15) . .
C31 C32 C33 112.41(17) . .
O6 C32 H32 107.9 . .
C31 C32 H32 107.9 . .
C33 C32 H32 107.9 . .
C32 C33 H33A 109.5 . .
C32 C33 H33B 109.5 . .
H33A C33 H33B 109.5 . .
C32 C33 H33C 109.5 . .
H33A C33 H33C 109.5 . .
H33B C33 H33C 109.5 . .
C32 O6 H6A 109.5 . .
O1 C22A C23A 110.3(6) . .
O1 C22A H22A 109.6 . .
C23A C22A H22A 109.6 . .
O1 C22A H22B 109.6 . .
C23A C22A H22B 109.6 . .
H22A C22A H22B 108.1 . .
C22A C23A C24A 111.9(6) . .
C22A C23A H23A 109.2 . .
C24A C23A H23A 109.2 . .
C22A C23A H23B 109.2 . .
C24A C23A H23B 109.2 . .
H23A C23A H23B 107.9 . .
C23B C22B O1 112.6(4) . .
C23B C22B H22C 109.1 . .
O1 C22B H22C 109.1 . .
C23B C22B H22D 109.1 . .
O1 C22B H22D 109.1 . .
H22C C22B H22D 107.8 . .
C22B C23B C24B 108.5(6) . .
C22B C23B H23C 110 . .
C24B C23B H23C 110 . .
C22B C23B H23D 110 . .
C24B C23B H23D 110 . .
H23C C23B H23D 108.4 . .
C23B C24B H24D 109.5 . .
C23B C24B H24E 109.5 . .
H24D C24B H24E 109.5 . .
C23B C24B H24F 109.5 . .
H24D C24B H24F 109.5 . .
H24E C24B H24F 109.5 . .

loop_
_geom_bond_atom_site_label_1
_geom_bond_atom_site_label_2
_geom_bond_distance
_geom_bond_site_symmetry_2
O4 C21 1.3663(19) .
O4 H4 0.84 .
C1 C6 1.391(2) .
C1 C2 1.397(2) .
C1 N1 1.420(2) .
C2 C3 1.387(2) .
C2 H2 0.95 .
C3 C4 1.400(2) .
C3 C14 1.515(2) 2
C4 O1 1.3793(19) .
C4 C5 1.396(2) .
C5 C6 1.394(2) .
C5 C7 1.514(2) .
C6 H6 0.95 .
C7 C8 1.521(2) .
C7 H7A 0.99 .
C7 H7B 0.99 .
C8 C9 1.394(2) .
C8 C13 1.397(2) .
C9 C10 1.384(2) .
C9 H9 0.95 .
C10 C11 1.384(2) .
C10 H10 0.95 .
C11 C12 1.393(2) .
C11 H11 0.95 .
C12 C13 1.397(2) .
C12 C14 1.521(2) .
C13 O2 1.3898(18) .
C14 C3 1.515(2) 2
C14 H14A 0.99 .
C14 H14B 0.99 .
C15 O3 1.236(2) .
C15 N1 1.347(2) .
C15 C16 1.498(2) .
C16 C17 1.403(2) .
C16 C21 1.404(2) .
C17 C18 1.376(2) .
C17 H17 0.95 .
C18 C19 1.390(2) .
C18 H18 0.95 .
C19 C20 1.384(2) .
C19 H19 0.95 .
C20 O5 1.375(2) .
C20 C21 1.399(2) .
C25 O2 1.431(2) .
C25 C26 1.514(2) .
C25 H25A 0.99 .
C25 H25B 0.99 .
C26 C27 1.501(3) .
C26 H26A 0.99 .
C26 H26B 0.99 .
C27 H27A 0.98 .
C27 H27B 0.98 .
C27 H27C 0.98 .
N1 H1 0.88 .
O1 C22A 1.351(5) .
O1 C22B 1.509(4) .
O5 H5 0.84 .
C28 O7 1.440(2) .
C28 C29 1.500(3) .
C28 C30 1.503(3) .
C28 H28 1 .
C29 H29A 0.98 .
C29 H29B 0.98 .
C29 H29C 0.98 .
C30 H30A 0.98 .
C30 H30B 0.98 .
C30 H30C 0.98 .
O7 H7 0.84 .
C31 C32 1.505(3) .
C31 H31A 0.98 .
C31 H31B 0.98 .
C31 H31C 0.98 .
C32 O6 1.442(2) .
C32 C33 1.512(3) .
C32 H32 1 .
C33 H33A 0.98 .
C33 H33B 0.98 .
C33 H33C 0.98 .
O6 H6A 0.84 .
C22A C23A 1.446(10) .
C22A H22A 0.99 .
C22A H22B 0.99 .
C23A C24A 1.633(14) .
C23A H23A 0.99 .
C23A H23B 0.99 .
C24A H24A 0.98 .
C24A H24B 0.98 .
C24A H24C 0.98 .
C22B C23B 1.487(7) .
C22B H22C 0.99 .
C22B H22D 0.99 .
C23B C24B 1.531(11) .
C23B H23C 0.99 .
C23B H23D 0.99 .
C24B H24D 0.98 .
C24B H24E 0.98 .
C24B H24F 0.98 .
